data_7012581
loop_
_publ_author_name
'Benisvy, Laurent'
'Blake, Alexander J.'
'Collison, David'
'Stephen Davies, E.'
'David Garner, C.'
'McInnes, Eric J. L.'
'McMaster, Jonathan'
'Whittaker, Gavin'
'Wilson, Claire'

_publ_section_title
;
 A phenol?imidazole pro-ligand that can exist as a phenoxyl radical,
 alone and when complexed to copper(ii) and zinc(ii)Based on the
 presentation given at Dalton Discussion No. 5, 10?12th April 2003,
 Noordwijkerhout, The Netherlands.
;
_journal_issue 10
_journal_name_full 'Dalton Transactions'
_journal_page_first 1975
_journal_paper_doi 10.1039/b212209j
_journal_year 2003
_chemical_formula_moiety 'C29 H32 N2 O, C3 H6 O'
_chemical_formula_sum 'C32 H38 N2 O2'
_chemical_formula_weight 482.64
_chemical_melting_point 283
_chemical_name_common LH.1Me2CO
_chemical_name_systematic
; 
? 
;
_space_group_IT_number 14
_symmetry_cell_setting monoclinic
_symmetry_space_group_name_Hall '-P 2yn'
_symmetry_space_group_name_H-M 'P 1 21/n 1'
_atom_sites_solution_hydrogens 'OH and CH3 from acetone found from difmap, other geometrically placed'
_atom_sites_solution_primary direct
_atom_sites_solution_secondary difmap
_audit_creation_method SHELXL-97
_cell_angle_alpha 90.00
_cell_angle_beta 106.566(2)
_cell_angle_gamma 90.00
_cell_formula_units_Z 4
_cell_length_a 18.059(2)
_cell_length_b 8.5608(9)
_cell_length_c 19.135(2)
_cell_measurement_reflns_used 3439
_cell_measurement_temperature 150(2)
_cell_measurement_theta_max 26.1
_cell_measurement_theta_min 2.4
_cell_volume 2835.5(5)
_computing_cell_refinement 'Bruker SAINT version 6.02a (Bruker, 2000)'
_computing_data_collection 'Bruker SMART version 5.054 (Bruker, 1998)'
_computing_data_reduction 'Bruker SAINT; Bruker SHELXTL (Bruker, 1997)'
_computing_molecular_graphics SHELXL-97
_computing_publication_material 'SHELXL-97; PLATON (Spek, 2001)'
_computing_structure_refinement 'SHELXL-97 (Sheldrick, 1997)'
_computing_structure_solution 'SHELXS-97 (Sheldrick, 1990)'
_diffrn_ambient_temperature 150(2)
_diffrn_measured_fraction_theta_full 0.974
_diffrn_measured_fraction_theta_max 0.892
_diffrn_measurement_device_type 'Bruker SMART1000 CCD area detector'
_diffrn_measurement_method omega
_diffrn_radiation_monochromator graphite
_diffrn_radiation_source 'normal-focus sealed tube'
_diffrn_radiation_type MoK\a
_diffrn_radiation_wavelength 0.71073
_diffrn_reflns_av_R_equivalents 0.064
_diffrn_reflns_av_sigmaI/netI 0.0724
_diffrn_reflns_limit_h_max 24
_diffrn_reflns_limit_h_min -19
_diffrn_reflns_limit_k_max 11
_diffrn_reflns_limit_k_min -11
_diffrn_reflns_limit_l_max 19
_diffrn_reflns_limit_l_min -25
_diffrn_reflns_number 16919
_diffrn_reflns_theta_full 27.50
_diffrn_reflns_theta_max 28.66
_diffrn_reflns_theta_min 1.37
_diffrn_standards_decay_% 0
_diffrn_standards_number 0
_exptl_absorpt_coefficient_mu 0.070
_exptl_absorpt_correction_type none
_exptl_crystal_colour Colourless
_exptl_crystal_density_diffrn 1.131
_exptl_crystal_density_method 'not measured'
_exptl_crystal_description Column
_exptl_crystal_F_000 1040
_exptl_crystal_size_max 0.60
_exptl_crystal_size_mid 0.14
_exptl_crystal_size_min 0.10
_refine_diff_density_max 0.309
_refine_diff_density_min -0.413
_refine_diff_density_rms 0.077
_refine_ls_extinction_method none
_refine_ls_goodness_of_fit_ref 0.952
_refine_ls_hydrogen_treatment 'OH and CH3 from acetone as rigid rotating group, others riding model'
_refine_ls_matrix_type full
_refine_ls_number_parameters 328
_refine_ls_number_reflns 6512
_refine_ls_number_restraints 0
_refine_ls_restrained_S_all 0.952
_refine_ls_R_factor_all 0.1068
_refine_ls_R_factor_gt 0.0481
_refine_ls_shift/su_max 0.001
_refine_ls_shift/su_mean 0.000
_refine_ls_structure_factor_coef Fsqd
_refine_ls_weighting_details 'calc w=1/[\s^2^(Fo^2^)+(0.0730P)^2^+0.0000P] where P=(Fo^2^+2Fc^2^)/3'
_refine_ls_weighting_scheme calc
_refine_ls_wR_factor_gt 0.1168
_refine_ls_wR_factor_ref 0.1478
_reflns_number_gt 3621
_reflns_number_total 6512
_reflns_threshold_expression >2sigma(I)
_cod_data_source_file b212209j.txt
_cod_data_source_block tbolim
_cod_depositor_comments
;
The following automatic conversions were performed:
'_symmetry_cell_setting' value 'Monoclinic' changed to 'monoclinic'
according to '/home/saulius/struct/CIF-dictionaries/cif_core.dic'
dictionary named 'cif_core.dic' version 2.4.1 from 2010-06-29.

Automatic conversion script
Id: cif_fix_enum 1527 2010-12-29 10:47:43Z saulius 
;
_cod_original_sg_symbol_H-M P21/n
_cod_database_code 7012581

loop_
_symmetry_equiv_pos_as_xyz
'x, y, z'
'-x+1/2, y+1/2, -z+1/2'
'-x, -y, -z'
'x-1/2, -y-1/2, z-1/2'

loop_
_atom_site_label
_atom_site_type_symbol
_atom_site_fract_x
_atom_site_fract_y
_atom_site_fract_z
_atom_site_U_iso_or_equiv
_atom_site_adp_type
_atom_site_occupancy
_atom_site_symmetry_multiplicity
_atom_site_calc_flag
_atom_site_refinement_flags
_atom_site_disorder_assembly
_atom_site_disorder_group
O1 O 0.46963(7) 0.74600(16) 0.18827(6) 0.0303(3) Uani 1 1 d . . .
H1 H 0.5044 0.7416 0.1671 0.046 Uiso 1 1 calc R . .
C1 C 0.63242(10) 0.7343(2) 0.24215(9) 0.0222(4) Uani 1 1 d . . .
N2 N 0.71083(8) 0.74482(16) 0.26237(7) 0.0234(3) Uani 1 1 d . . .
H2A H 0.7406 0.7577 0.3072 0.028 Uiso 1 1 calc R . .
C3 C 0.73598(10) 0.7320(2) 0.20091(9) 0.0230(4) Uani 1 1 d . . .
C4 C 0.66979(9) 0.7153(2) 0.14344(9) 0.0219(4) Uani 1 1 d . . .
N5 N 0.60586(8) 0.71657(17) 0.16975(7) 0.0228(3) Uani 1 1 d . . .
C6 C 0.81856(10) 0.7381(2) 0.20503(9) 0.0228(4) Uani 1 1 d . . .
C7 C 0.86670(10) 0.8483(2) 0.25013(9) 0.0259(4) Uani 1 1 d . . .
H7A H 0.8461 0.9183 0.2783 0.031 Uiso 1 1 calc R . .
C8 C 0.94461(10) 0.8551(2) 0.25371(10) 0.0304(4) Uani 1 1 d . . .
H8A H 0.9769 0.9312 0.2837 0.036 Uiso 1 1 calc R . .
C9 C 0.97532(11) 0.7519(2) 0.21395(10) 0.0336(5) Uani 1 1 d . . .
H9A H 1.0287 0.7570 0.2168 0.040 Uiso 1 1 calc R . .
C10 C 0.92854(11) 0.6410(2) 0.16991(10) 0.0345(5) Uani 1 1 d . . .
H10A H 0.9498 0.5695 0.1429 0.041 Uiso 1 1 calc R . .
C11 C 0.85034(10) 0.6346(2) 0.16540(10) 0.0292(4) Uani 1 1 d . . .
H11A H 0.8183 0.5588 0.1350 0.035 Uiso 1 1 calc R . .
C12 C 0.66016(10) 0.7054(2) 0.06435(9) 0.0230(4) Uani 1 1 d . . .
C13 C 0.60087(11) 0.6150(2) 0.01996(9) 0.0312(4) Uani 1 1 d . . .
H13A H 0.5678 0.5574 0.0412 0.037 Uiso 1 1 calc R . .
C14 C 0.58966(12) 0.6082(3) -0.05457(10) 0.0388(5) Uani 1 1 d . . .
H14A H 0.5489 0.5466 -0.0841 0.047 Uiso 1 1 calc R . .
C15 C 0.63753(12) 0.6909(3) -0.08634(10) 0.0378(5) Uani 1 1 d . . .
H15A H 0.6300 0.6852 -0.1375 0.045 Uiso 1 1 calc R . .
C16 C 0.69590(12) 0.7811(2) -0.04359(10) 0.0364(5) Uani 1 1 d . . .
H16A H 0.7285 0.8388 -0.0653 0.044 Uiso 1 1 calc R . .
C17 C 0.70747(11) 0.7884(2) 0.03149(10) 0.0303(4) Uani 1 1 d . . .
H17A H 0.7481 0.8509 0.0606 0.036 Uiso 1 1 calc R . .
C18 C 0.58340(10) 0.74057(19) 0.29115(9) 0.0219(4) Uani 1 1 d . . .
C19 C 0.50261(10) 0.7475(2) 0.26212(9) 0.0236(4) Uani 1 1 d . . .
C20 C 0.45429(10) 0.7557(2) 0.30779(9) 0.0240(4) Uani 1 1 d . . .
C21 C 0.48994(10) 0.7558(2) 0.38336(9) 0.0274(4) Uani 1 1 d . . .
H21A H 0.4581 0.7615 0.4152 0.033 Uiso 1 1 calc R . .
C22 C 0.57030(10) 0.7480(2) 0.41404(9) 0.0262(4) Uani 1 1 d . . .
C23 C 0.61571(10) 0.7399(2) 0.36685(9) 0.0238(4) Uani 1 1 d . . .
H23A H 0.6702 0.7338 0.3864 0.029 Uiso 1 1 calc R . .
C24 C 0.36570(10) 0.7646(2) 0.27581(10) 0.0289(4) Uani 1 1 d . . .
C25 C 0.34391(11) 0.9141(3) 0.22984(11) 0.0409(5) Uani 1 1 d . . .
H25A H 0.2877 0.9193 0.2093 0.061 Uiso 1 1 calc R . .
H25B H 0.3683 0.9127 0.1902 0.061 Uiso 1 1 calc R . .
H25C H 0.3619 1.0057 0.2608 0.061 Uiso 1 1 calc R . .
C26 C 0.33601(11) 0.6197(3) 0.22853(11) 0.0439(6) Uani 1 1 d . . .
H26A H 0.2798 0.6265 0.2082 0.066 Uiso 1 1 calc R . .
H26B H 0.3492 0.5254 0.2586 0.066 Uiso 1 1 calc R . .
H26C H 0.3601 0.6149 0.1887 0.066 Uiso 1 1 calc R . .
C27 C 0.32445(11) 0.7696(3) 0.33578(11) 0.0378(5) Uani 1 1 d . . .
H27A H 0.2685 0.7751 0.3134 0.057 Uiso 1 1 calc R . .
H27B H 0.3415 0.8619 0.3665 0.057 Uiso 1 1 calc R . .
H27C H 0.3370 0.6752 0.3658 0.057 Uiso 1 1 calc R . .
C28 C 0.60926(11) 0.7494(2) 0.49702(9) 0.0336(5) Uani 1 1 d . . .
C29 C 0.65687(14) 0.6007(3) 0.51860(11) 0.0509(6) Uani 1 1 d . . .
H29A H 0.6227 0.5096 0.5074 0.076 Uiso 1 1 calc R . .
H29B H 0.6834 0.6030 0.5710 0.076 Uiso 1 1 calc R . .
H29C H 0.6952 0.5941 0.4913 0.076 Uiso 1 1 calc R . .
C30 C 0.66410(14) 0.8909(3) 0.51588(11) 0.0527(6) Uani 1 1 d . . .
H30A H 0.6893 0.8929 0.5685 0.079 Uiso 1 1 calc R . .
H30B H 0.6345 0.9873 0.5013 0.079 Uiso 1 1 calc R . .
H30C H 0.7034 0.8824 0.4898 0.079 Uiso 1 1 calc R . .
C31 C 0.55136(15) 0.7611(4) 0.54116(11) 0.0675(8) Uani 1 1 d . . .
H31A H 0.5160 0.6717 0.5299 0.101 Uiso 1 1 calc R . .
H31B H 0.5218 0.8582 0.5287 0.101 Uiso 1 1 calc R . .
H31C H 0.5790 0.7610 0.5933 0.101 Uiso 1 1 calc R . .
O1S O 0.30940(8) 0.75868(19) -0.09165(7) 0.0486(4) Uani 1 1 d . . .
C1S C 0.36938(12) 0.8241(3) -0.05910(10) 0.0371(5) Uani 1 1 d . . .
C2S C 0.39778(13) 0.8180(3) 0.02258(11) 0.0515(6) Uani 1 1 d . . .
H2S1 H 0.3959 0.9230 0.0425 0.077 Uiso 1 1 calc R . .
H2S2 H 0.4511 0.7795 0.0376 0.077 Uiso 1 1 calc R . .
H2S3 H 0.3649 0.7476 0.0410 0.077 Uiso 1 1 calc R . .
C3S C 0.41782(13) 0.9101(3) -0.09813(12) 0.0460(6) Uani 1 1 d . . .
H3S1 H 0.4660 0.8528 -0.0931 0.069 Uiso 1 1 calc R . .
H3S2 H 0.4297 1.0147 -0.0770 0.069 Uiso 1 1 calc R . .
H3S3 H 0.3895 0.9194 -0.1499 0.069 Uiso 1 1 calc R . .

loop_
_atom_site_aniso_label
_atom_site_aniso_U_11
_atom_site_aniso_U_22
_atom_site_aniso_U_33
_atom_site_aniso_U_23
_atom_site_aniso_U_13
_atom_site_aniso_U_12
O1 0.0218(6) 0.0543(9) 0.0158(6) -0.0002(6) 0.0069(5) 0.0013(6)
C1 0.0212(9) 0.0278(10) 0.0183(8) 0.0004(7) 0.0066(7) 0.0017(7)
N2 0.0209(7) 0.0321(9) 0.0176(7) -0.0026(6) 0.0061(6) -0.0003(6)
C3 0.0240(9) 0.0258(10) 0.0210(9) -0.0009(7) 0.0093(7) 0.0005(7)
C4 0.0208(9) 0.0262(9) 0.0205(9) -0.0002(7) 0.0090(7) -0.0002(7)
N5 0.0213(7) 0.0312(8) 0.0174(7) 0.0010(6) 0.0078(6) 0.0005(6)
C6 0.0220(9) 0.0267(10) 0.0204(8) 0.0019(7) 0.0072(7) 0.0004(7)
C7 0.0275(10) 0.0288(10) 0.0225(9) -0.0010(8) 0.0090(8) -0.0001(8)
C8 0.0241(10) 0.0352(11) 0.0292(10) -0.0004(8) 0.0034(8) -0.0051(8)
C9 0.0210(9) 0.0437(12) 0.0377(11) 0.0008(9) 0.0112(8) 0.0003(9)
C10 0.0285(11) 0.0396(12) 0.0394(11) -0.0057(9) 0.0159(9) 0.0032(9)
C11 0.0259(10) 0.0327(11) 0.0305(10) -0.0060(8) 0.0104(8) -0.0025(8)
C12 0.0221(9) 0.0300(10) 0.0184(8) -0.0008(7) 0.0082(7) 0.0045(7)
C13 0.0291(10) 0.0411(12) 0.0238(10) 0.0001(8) 0.0085(8) -0.0056(9)
C14 0.0396(12) 0.0531(14) 0.0223(10) -0.0068(9) 0.0064(9) -0.0094(10)
C15 0.0446(12) 0.0520(13) 0.0186(9) -0.0030(9) 0.0119(9) 0.0013(10)
C16 0.0387(12) 0.0495(13) 0.0264(10) -0.0001(9) 0.0178(9) -0.0052(10)
C17 0.0291(10) 0.0386(11) 0.0254(9) -0.0023(8) 0.0111(8) -0.0058(8)
C18 0.0227(9) 0.0257(9) 0.0191(8) 0.0002(7) 0.0086(7) 0.0022(7)
C19 0.0252(9) 0.0290(10) 0.0163(8) -0.0006(7) 0.0053(7) 0.0014(7)
C20 0.0217(9) 0.0285(10) 0.0228(9) 0.0000(7) 0.0082(7) 0.0015(7)
C21 0.0289(10) 0.0335(11) 0.0241(9) -0.0001(8) 0.0145(8) 0.0033(8)
C22 0.0293(10) 0.0310(10) 0.0191(8) 0.0017(7) 0.0080(7) 0.0055(8)
C23 0.0217(9) 0.0301(10) 0.0199(8) 0.0009(7) 0.0064(7) 0.0031(7)
C24 0.0211(9) 0.0409(12) 0.0265(9) -0.0014(8) 0.0099(8) 0.0016(8)
C25 0.0303(11) 0.0571(14) 0.0361(11) 0.0089(10) 0.0109(9) 0.0114(10)
C26 0.0299(11) 0.0620(15) 0.0422(12) -0.0143(11) 0.0143(10) -0.0126(10)
C27 0.0248(10) 0.0582(14) 0.0348(11) 0.0001(10) 0.0153(8) 0.0037(9)
C28 0.0357(11) 0.0496(13) 0.0164(8) 0.0020(8) 0.0089(8) 0.0091(9)
C29 0.0596(15) 0.0622(16) 0.0280(11) 0.0119(10) 0.0075(11) 0.0158(12)
C30 0.0665(16) 0.0599(16) 0.0257(11) -0.0093(10) 0.0031(11) 0.0024(13)
C31 0.0535(15) 0.130(3) 0.0219(11) 0.0053(13) 0.0155(11) 0.0220(15)
O1S 0.0321(8) 0.0819(12) 0.0275(8) 0.0000(7) 0.0016(6) -0.0022(8)
C1S 0.0351(11) 0.0423(12) 0.0290(10) -0.0006(9) 0.0013(9) 0.0127(10)
C2S 0.0497(14) 0.0693(17) 0.0270(11) -0.0007(11) -0.0029(10) 0.0061(12)
C3S 0.0520(14) 0.0396(13) 0.0459(13) -0.0022(10) 0.0132(11) -0.0010(10)

loop_
_atom_type_symbol
_atom_type_description
_atom_type_scat_dispersion_real
_atom_type_scat_dispersion_imag
_atom_type_scat_source
C C 0.0033 0.0016 'International Tables Vol C Tables 4.2.6.8 and 6.1.1.4'
H H 0.0000 0.0000 'International Tables Vol C Tables 4.2.6.8 and 6.1.1.4'
N N 0.0061 0.0033 'International Tables Vol C Tables 4.2.6.8 and 6.1.1.4'
O O 0.0106 0.0060 'International Tables Vol C Tables 4.2.6.8 and 6.1.1.4'

loop_
_geom_angle_atom_site_label_1
_geom_angle_atom_site_label_2
_geom_angle_atom_site_label_3
_geom_angle
_geom_angle_site_symmetry_1
_geom_angle_site_symmetry_3
_geom_angle_publ_flag
C19 O1 H1 109.5 . . ?
N5 C1 N2 109.79(15) . . ?
N5 C1 C18 124.30(15) . . ?
N2 C1 C18 125.91(14) . . ?
C1 N2 C3 108.73(13) . . ?
C1 N2 H2A 125.6 . . ?
C3 N2 H2A 125.6 . . ?
N2 C3 C4 105.43(15) . . ?
N2 C3 C6 121.74(15) . . ?
C4 C3 C6 132.83(16) . . ?
C3 C4 N5 109.36(15) . . ?
C3 C4 C12 130.12(16) . . ?
N5 C4 C12 120.44(14) . . ?
C1 N5 C4 106.68(14) . . ?
C11 C6 C7 118.97(16) . . ?
C11 C6 C3 121.13(16) . . ?
C7 C6 C3 119.90(16) . . ?
C8 C7 C6 120.04(17) . . ?
C8 C7 H7A 120.0 . . ?
C6 C7 H7A 120.0 . . ?
C9 C8 C7 120.36(17) . . ?
C9 C8 H8A 119.8 . . ?
C7 C8 H8A 119.8 . . ?
C8 C9 C10 120.17(17) . . ?
C8 C9 H9A 119.9 . . ?
C10 C9 H9A 119.9 . . ?
C9 C10 C11 119.80(18) . . ?
C9 C10 H10A 120.1 . . ?
C11 C10 H10A 120.1 . . ?
C10 C11 C6 120.65(17) . . ?
C10 C11 H11A 119.7 . . ?
C6 C11 H11A 119.7 . . ?
C17 C12 C13 118.14(16) . . ?
C17 C12 C4 121.72(16) . . ?
C13 C12 C4 120.11(16) . . ?
C14 C13 C12 120.79(18) . . ?
C14 C13 H13A 119.6 . . ?
C12 C13 H13A 119.6 . . ?
C13 C14 C15 120.34(18) . . ?
C13 C14 H14A 119.8 . . ?
C15 C14 H14A 119.8 . . ?
C16 C15 C14 119.69(17) . . ?
C16 C15 H15A 120.2 . . ?
C14 C15 H15A 120.2 . . ?
C15 C16 C17 120.24(18) . . ?
C15 C16 H16A 119.9 . . ?
C17 C16 H16A 119.9 . . ?
C12 C17 C16 120.81(17) . . ?
C12 C17 H17A 119.6 . . ?
C16 C17 H17A 119.6 . . ?
C23 C18 C19 119.23(16) . . ?
C23 C18 C1 120.92(15) . . ?
C19 C18 C1 119.85(14) . . ?
O1 C19 C20 118.64(15) . . ?
O1 C19 C18 120.30(15) . . ?
C20 C19 C18 121.06(15) . . ?
C19 C20 C21 117.23(16) . . ?
C19 C20 C24 120.96(14) . . ?
C21 C20 C24 121.81(16) . . ?
C22 C21 C20 123.11(17) . . ?
C22 C21 H21A 118.4 . . ?
C20 C21 H21A 118.4 . . ?
C23 C22 C21 117.64(15) . . ?
C23 C22 C28 119.40(16) . . ?
C21 C22 C28 122.96(16) . . ?
C22 C23 C18 121.72(16) . . ?
C22 C23 H23A 119.1 . . ?
C18 C23 H23A 119.1 . . ?
C27 C24 C26 107.44(16) . . ?
C27 C24 C25 107.69(16) . . ?
C26 C24 C25 110.18(16) . . ?
C27 C24 C20 111.95(14) . . ?
C26 C24 C20 109.96(15) . . ?
C25 C24 C20 109.56(15) . . ?
C24 C25 H25A 109.5 . . ?
C24 C25 H25B 109.5 . . ?
H25A C25 H25B 109.5 . . ?
C24 C25 H25C 109.5 . . ?
H25A C25 H25C 109.5 . . ?
H25B C25 H25C 109.5 . . ?
C24 C26 H26A 109.5 . . ?
C24 C26 H26B 109.5 . . ?
H26A C26 H26B 109.5 . . ?
C24 C26 H26C 109.5 . . ?
H26A C26 H26C 109.5 . . ?
H26B C26 H26C 109.5 . . ?
C24 C27 H27A 109.5 . . ?
C24 C27 H27B 109.5 . . ?
H27A C27 H27B 109.5 . . ?
C24 C27 H27C 109.5 . . ?
H27A C27 H27C 109.5 . . ?
H27B C27 H27C 109.5 . . ?
C31 C28 C29 109.16(18) . . ?
C31 C28 C30 108.38(19) . . ?
C29 C28 C30 108.50(18) . . ?
C31 C28 C22 112.80(17) . . ?
C29 C28 C22 109.19(16) . . ?
C30 C28 C22 108.73(16) . . ?
C28 C29 H29A 109.5 . . ?
C28 C29 H29B 109.5 . . ?
H29A C29 H29B 109.5 . . ?
C28 C29 H29C 109.5 . . ?
H29A C29 H29C 109.5 . . ?
H29B C29 H29C 109.5 . . ?
C28 C30 H30A 109.5 . . ?
C28 C30 H30B 109.5 . . ?
H30A C30 H30B 109.5 . . ?
C28 C30 H30C 109.5 . . ?
H30A C30 H30C 109.5 . . ?
H30B C30 H30C 109.5 . . ?
C28 C31 H31A 109.5 . . ?
C28 C31 H31B 109.5 . . ?
H31A C31 H31B 109.5 . . ?
C28 C31 H31C 109.5 . . ?
H31A C31 H31C 109.5 . . ?
H31B C31 H31C 109.5 . . ?
O1S C1S C3S 122.09(18) . . ?
O1S C1S C2S 120.4(2) . . ?
C3S C1S C2S 117.54(19) . . ?
C1S C2S H2S1 109.5 . . ?
C1S C2S H2S2 109.5 . . ?
H2S1 C2S H2S2 109.5 . . ?
C1S C2S H2S3 109.5 . . ?
H2S1 C2S H2S3 109.5 . . ?
H2S2 C2S H2S3 109.5 . . ?
C1S C3S H3S1 109.5 . . ?
C1S C3S H3S2 109.5 . . ?
H3S1 C3S H3S2 109.5 . . ?
C1S C3S H3S3 109.5 . . ?
H3S1 C3S H3S3 109.5 . . ?
H3S2 C3S H3S3 109.5 . . ?

loop_
_geom_bond_atom_site_label_1
_geom_bond_atom_site_label_2
_geom_bond_distance
_geom_bond_site_symmetry_2
_geom_bond_publ_flag
O1 C19 1.3681(19) . ?
O1 H1 0.8400 . ?
C1 N5 1.339(2) . ?
C1 N2 1.360(2) . ?
C1 C18 1.462(2) . ?
N2 C3 1.380(2) . ?
N2 H2A 0.8800 . ?
C3 C4 1.382(2) . ?
C3 C6 1.472(2) . ?
C4 N5 1.385(2) . ?
C4 C12 1.476(2) . ?
C6 C11 1.392(2) . ?
C6 C7 1.401(2) . ?
C7 C8 1.390(3) . ?
C7 H7A 0.9500 . ?
C8 C9 1.381(3) . ?
C8 H8A 0.9500 . ?
C9 C10 1.385(3) . ?
C9 H9A 0.9500 . ?
C10 C11 1.391(3) . ?
C10 H10A 0.9500 . ?
C11 H11A 0.9500 . ?
C12 C17 1.392(3) . ?
C12 C13 1.396(2) . ?
C13 C14 1.383(3) . ?
C13 H13A 0.9500 . ?
C14 C15 1.385(3) . ?
C14 H14A 0.9500 . ?
C15 C16 1.373(3) . ?
C15 H15A 0.9500 . ?
C16 C17 1.393(3) . ?
C16 H16A 0.9500 . ?
C17 H17A 0.9500 . ?
C18 C23 1.399(2) . ?
C18 C19 1.407(2) . ?
C19 C20 1.402(2) . ?
C20 C21 1.405(2) . ?
C20 C24 1.543(2) . ?
C21 C22 1.403(2) . ?
C21 H21A 0.9500 . ?
C22 C23 1.384(2) . ?
C22 C28 1.543(2) . ?
C23 H23A 0.9500 . ?
C24 C27 1.537(3) . ?
C24 C26 1.539(3) . ?
C24 C25 1.539(3) . ?
C25 H25A 0.9800 . ?
C25 H25B 0.9800 . ?
C25 H25C 0.9800 . ?
C26 H26A 0.9800 . ?
C26 H26B 0.9800 . ?
C26 H26C 0.9800 . ?
C27 H27A 0.9800 . ?
C27 H27B 0.9800 . ?
C27 H27C 0.9800 . ?
C28 C31 1.523(3) . ?
C28 C29 1.525(3) . ?
C28 C30 1.541(3) . ?
C29 H29A 0.9800 . ?
C29 H29B 0.9800 . ?
C29 H29C 0.9800 . ?
C30 H30A 0.9800 . ?
C30 H30B 0.9800 . ?
C30 H30C 0.9800 . ?
C31 H31A 0.9800 . ?
C31 H31B 0.9800 . ?
C31 H31C 0.9800 . ?
O1S C1S 1.221(2) . ?
C1S C3S 1.496(3) . ?
C1S C2S 1.501(3) . ?
C2S H2S1 0.9800 . ?
C2S H2S2 0.9800 . ?
C2S H2S3 0.9800 . ?
C3S H3S1 0.9800 . ?
C3S H3S2 0.9800 . ?
C3S H3S3 0.9800 . ?

loop_
_geom_hbond_atom_site_label_D
_geom_hbond_atom_site_label_H
_geom_hbond_atom_site_label_A
_geom_hbond_distance_DH
_geom_hbond_distance_HA
_geom_hbond_distance_DA
_geom_hbond_angle_DHA
_geom_hbond_site_symmetry_A
O1 H1 N5 0.84 1.83 2.5960(18) 150.7 .
N2 H2A O1S 0.88 1.98 2.8525(19) 168.8 4_676

loop_
_cod_related_entry_id
_cod_related_entry_database
_cod_related_entry_code
1 ChemSpider 21146246
